data_2310150
loop_
_publ_author_name
'Ramadhar, Timothy R.'
'Zheng, Shao-Liang'
'Chen, Yu-Sheng'
'Clardy, Jon'

_publ_section_title
;
 Analysis of rapidly synthesized guest-filled porous complexes with
 synchrotron radiation: practical guidelines for the crystalline sponge
 method
;
_journal_issue 1
_journal_name_full 'Acta Crystallographica Section A'
_journal_page_first
;
;
_journal_paper_doi 10.1107/S2053273314019573
_journal_volume 71
_journal_year 2015
_chemical_formula_moiety 'C36 H24 I6 N12 Zn3, 1.26(C15 H18), 0.7(C H Cl3)'
_chemical_formula_sum 'C55.61 H47.39 Cl2.1 I6 N12 Zn3'
_chemical_formula_weight 1915.66
_chemical_name_systematic
;
 ?
;
_space_group_crystal_system monoclinic
_space_group_IT_number 15
_space_group_name_Hall '-C 2yc'
_space_group_name_H-M_alt 'C 1 2/c 1'
_symmetry_space_group_name_Hall '-C 2yc'
_symmetry_space_group_name_H-M 'C 1 2/c 1'
_atom_sites_solution_hydrogens geom
_audit_creation_method
;
Olex2 1.2
(compiled 2014.05.21 svn.r2940 for OlexSys, GUI svn.r4846)
;
_cell_angle_alpha 90
_cell_angle_beta 102.8570(17)
_cell_angle_gamma 90
_cell_formula_units_Z 8
_cell_length_a 34.936(3)
_cell_length_b 14.9785(13)
_cell_length_c 30.825(3)
_cell_measurement_reflns_used 9854
_cell_measurement_temperature 100
_cell_measurement_theta_max 14.252
_cell_measurement_theta_min 2.259
_cell_volume 15726(2)
_computing_cell_refinement 'SAINT 8.32B (Bruker-AXS, 2013)'
_computing_data_collection 'APEX2 v2014.3 (Bruker-AXS, 2014)'
_computing_data_reduction 'SAINT 8.32B (Bruker-AXS, 2013)'
_computing_molecular_graphics 'Olex2 (Dolomanov et al., 2009)'
_computing_publication_material 'Olex2 (Dolomanov et al., 2009)'
_computing_structure_refinement 'SHELXL-2014 (Sheldrick, 2008)'
_computing_structure_solution 'SHELXTL XT-2014 (Sheldrick, 2008)'
_diffrn_ambient_temperature 100(2)
_diffrn_measured_fraction_theta_full 0.939
_diffrn_measured_fraction_theta_max 0.957
_diffrn_measurement_device 'three-circle goniometer with fixed chi'
_diffrn_measurement_device_type 'Bruker D8 goniometer'
_diffrn_measurement_method 'omega and phi scans'
_diffrn_radiation_monochromator 'Si 1 1 1'
_diffrn_radiation_source synchrotron
_diffrn_radiation_type synchrotron
_diffrn_radiation_wavelength 0.41321
_diffrn_reflns_av_R_equivalents 0.0546
_diffrn_reflns_limit_h_max 41
_diffrn_reflns_limit_h_min -38
_diffrn_reflns_limit_k_max 17
_diffrn_reflns_limit_k_min -16
_diffrn_reflns_limit_l_max 36
_diffrn_reflns_limit_l_min -32
_diffrn_reflns_number 91818
_diffrn_reflns_theta_full 14.355
_diffrn_reflns_theta_max 14.265
_diffrn_reflns_theta_min 0.863
_exptl_absorpt_coefficient_mu 1.783
_exptl_absorpt_correction_T_max 0.6987
_exptl_absorpt_correction_T_min 0.5380
_exptl_absorpt_correction_type multi-scan
_exptl_absorpt_process_details
'SADABS-2012/1 (Bruker,2012) was used for absorption correction. wR2(int) was 0.1617 before and 0.0687 after correction. The Ratio of minimum to maximum transmission is 0.7700. The \l/2 correction factor is 0.0015.'
_exptl_crystal_colour blue
_exptl_crystal_density_diffrn 1.618
_exptl_crystal_description prism
_exptl_crystal_F_000 7270
_exptl_crystal_size_max 0.5
_exptl_crystal_size_mid 0.18
_exptl_crystal_size_min 0.12
_refine_diff_density_max 2.279
_refine_diff_density_min -1.912
_refine_ls_extinction_method none
_refine_ls_goodness_of_fit_ref 1.080
_refine_ls_hydrogen_treatment constr
_refine_ls_matrix_type full
_refine_ls_number_parameters 897
_refine_ls_number_reflns 13364
_refine_ls_number_restraints 177
_refine_ls_restrained_S_all 1.074
_refine_ls_R_factor_all 0.0914
_refine_ls_R_factor_gt 0.0852
_refine_ls_shift/su_max 0.001
_refine_ls_shift/su_mean 0.000
_refine_ls_structure_factor_coef Fsqd
_refine_ls_weighting_details 'w=1/[\s^2^(Fo^2^)+(0.0800P)^2^+550.0000P] where P=(Fo^2^+2Fc^2^)/3'
_refine_ls_weighting_scheme calc
_refine_ls_wR_factor_gt 0.2321
_refine_ls_wR_factor_ref 0.2392
_reflns_number_gt 12388
_reflns_number_total 13364
_reflns_threshold_expression 'I > 2\s(I)'
_cod_data_source_file pc5042sup1.cif
_cod_data_source_block guaiazulene_a
_cod_original_formula_sum 'C55.61 H47.39 Cl2.10 I6 N12 Zn3'
_cod_database_code 2310150
_cod_database_fobs_code 2310150
_shelx_space_group_comment
;
The symmetry employed for this shelxl refinement is uniquely defined
by the following loop, which should always be used as a source of
symmetry information in preference to the above space-group names.
They are only intended as comments.
;
_shelx_estimated_absorpt_t_min 0.469
_shelx_estimated_absorpt_t_max 0.814
_shelxl_version_number 201.4

loop_
_space_group_symop_operation_xyz
'x, y, z'
'-x, y, -z+1/2'
'x+1/2, y+1/2, z'
'-x+1/2, y+1/2, -z+1/2'
'-x, -y, -z'
'x, -y, z-1/2'
'-x+1/2, -y+1/2, -z'
'x+1/2, -y+1/2, z-1/2'

loop_
_atom_site_type_symbol
_atom_site_label
_atom_site_fract_x
_atom_site_fract_y
_atom_site_fract_z
_atom_site_U_iso_or_equiv
_atom_site_adp_type
_atom_site_calc_flag
_atom_site_occupancy
_atom_site_disorder_assembly
_atom_site_disorder_group
C C1 0.3529(3) 0.4150(6) 0.8318(3) 0.037(2) Uani d 1 . .
H H1 0.3469 0.3559 0.8392 0.044 Uiso calc 1 . .
C C2 0.3268(3) 0.4596(6) 0.7984(3) 0.0347(19) Uani d 1 . .
H H2 0.3032 0.4315 0.7833 0.042 Uiso calc 1 . .
C C3 0.3356(3) 0.5457(6) 0.7872(3) 0.0326(19) Uani d 1 . .
C C4 0.3704(4) 0.5832(7) 0.8104(5) 0.063(4) Uani d 1 . .
H H4 0.3774 0.6423 0.8041 0.076 Uiso calc 1 . .
C C5 0.3949(4) 0.5334(8) 0.8428(4) 0.063(4) Uani d 1 . .
H H5 0.4192 0.5587 0.8577 0.076 Uiso calc 1 . .
C C6 0.3094(3) 0.5969(6) 0.7515(3) 0.0293(18) Uani d 1 . .
C C7 0.2562(3) 0.6045(6) 0.6963(3) 0.0332(19) Uani d 1 . .
C C8 0.2928(3) 0.7271(6) 0.7165(3) 0.0310(18) Uani d 1 . .
C C9 0.1703(4) 0.5528(8) 0.6027(4) 0.063(4) Uani d 1 . .
H H9 0.1543 0.5821 0.5778 0.076 Uiso calc 1 . .
C C10 0.1988(4) 0.6008(7) 0.6295(4) 0.056(3) Uani d 1 . .
H H10 0.2025 0.6620 0.6235 0.068 Uiso calc 1 . .
C C11 0.2228(3) 0.5592(6) 0.6662(3) 0.0339(19) Uani d 1 . .
C C12 0.2151(3) 0.4699(7) 0.6736(4) 0.043(2) Uani d 1 . .
H H12 0.2301 0.4387 0.6985 0.051 Uiso calc 1 . .
C C13 0.1846(3) 0.4274(7) 0.6436(4) 0.045(2) Uani d 1 . .
H H13 0.1792 0.3666 0.6487 0.055 Uiso calc 1 . .
C C14 0.3348(4) 0.9558(7) 0.7416(4) 0.052(3) Uani d 1 . .
H H14 0.3561 0.9825 0.7621 0.063 Uiso calc 1 . .
C C15 0.3306(3) 0.8636(7) 0.7423(4) 0.047(2) Uani d 1 . .
H H15 0.3491 0.8280 0.7622 0.056 Uiso calc 1 . .
C C16 0.2990(3) 0.8247(6) 0.7136(3) 0.0323(18) Uani d 1 . .
C C17 0.2729(3) 0.8795(7) 0.6848(4) 0.044(2) Uani d 1 . .
H H17 0.2509 0.8555 0.6643 0.052 Uiso calc 1 . .
C C18 0.2801(4) 0.9709(7) 0.6871(4) 0.049(3) Uani d 1 . .
H H18 0.2619 1.0087 0.6681 0.059 Uiso calc 1 . .
C C19 0.3451(3) 1.2201(6) 0.6379(4) 0.042(2) Uani d 1 . .
H H19 0.3205 1.2498 0.6330 0.051 Uiso calc 1 . .
C C20 0.3699(3) 1.2378(6) 0.6098(3) 0.036(2) Uani d 1 . .
H H20 0.3629 1.2809 0.5867 0.043 Uiso calc 1 . .
C C21 0.4052(3) 1.1920(6) 0.6154(3) 0.0326(19) Uani d 1 . .
C C22 0.4146(3) 1.1333(8) 0.6511(4) 0.048(2) Uani d 1 . .
H H22 0.4389 1.1020 0.6568 0.057 Uiso calc 1 . .
C C23 0.3892(3) 1.1213(7) 0.6772(4) 0.046(2) Uani d 1 . .
H H23 0.3961 1.0805 0.7013 0.056 Uiso calc 1 . .
C C24 0.4319(2) 1.2066(6) 0.5845(3) 0.0289(17) Uani d 1 . .
C C25 0.4505(2) 1.2867(6) 0.5310(3) 0.0266(17) Uani d 1 . .
C C26 0.4816(3) 1.1584(6) 0.5553(3) 0.0307(18) Uani d 1 . .
C C27 0.5537(4) 0.9717(11) 0.5870(5) 0.076(4) Uani d 1 . .
H H27 0.5601 0.9270 0.6094 0.091 Uiso calc 1 . .
C C28 0.5238(4) 1.0309(11) 0.5888(5) 0.076(4) Uani d 1 . .
H H28 0.5110 1.0296 0.6129 0.092 Uiso calc 1 . .
C C29 0.5129(3) 1.0930(7) 0.5542(3) 0.036(2) Uani d 1 . .
C C30 0.5321(3) 1.0911(7) 0.5197(3) 0.041(2) Uani d 1 . .
H H30 0.5245 1.1306 0.4952 0.049 Uiso calc 1 . .
C C31 0.5623(3) 1.0312(7) 0.5210(4) 0.044(2) Uani d 1 . .
H H31 0.5752 1.0301 0.4969 0.053 Uiso calc 1 . .
C C32 0.4143(3) 1.4995(7) 0.4734(4) 0.045(2) Uani d 1 . .
H H32 0.3935 1.5407 0.4726 0.054 Uiso calc 1 . .
C C33 0.4174(3) 1.4263(7) 0.5009(3) 0.041(2) Uani d 1 . .
H H33 0.3987 1.4172 0.5186 0.049 Uiso calc 1 . .
C C34 0.4472(2) 1.3671(6) 0.5027(3) 0.0286(17) Uani d 1 . .
C C35 0.4747(3) 1.3830(6) 0.4771(3) 0.0344(19) Uani d 1 . .
H H35 0.4962 1.3438 0.4782 0.041 Uiso calc 1 . .
C C36 0.4697(3) 1.4566(7) 0.4502(3) 0.036(2) Uani d 1 . .
H H36 0.4884 1.4674 0.4326 0.043 Uiso calc 1 . .
N N1 0.3860(3) 0.4522(5) 0.8539(3) 0.0401(19) Uani d 1 . .
N N2 0.2783(2) 0.5555(5) 0.7276(2) 0.0300(15) Uani d 1 . .
N N3 0.2612(2) 0.6908(5) 0.6888(2) 0.0340(17) Uani d 1 . .
N N4 0.3187(2) 0.6830(5) 0.7469(3) 0.0328(16) Uani d 1 . .
N N5 0.1633(2) 0.4676(6) 0.6089(3) 0.046(2) Uani d 1 . .
N N6 0.3104(3) 1.0084(5) 0.7136(3) 0.0407(19) Uani d 1 . .
N N7 0.3545(3) 1.1630(5) 0.6715(3) 0.0430(19) Uani d 1 . .
N N8 0.4596(2) 1.1446(5) 0.5852(2) 0.0316(16) Uani d 1 . .
N N9 0.4257(2) 1.2781(5) 0.5583(2) 0.0291(15) Uani d 1 . .
N N10 0.4780(2) 1.2271(5) 0.5273(2) 0.0297(15) Uani d 1 . .
N N11 0.5739(3) 0.9752(7) 0.5545(3) 0.053(2) Uani d 1 . .
N N12 0.4401(2) 1.5142(5) 0.4474(3) 0.0343(16) Uani d 1 . .
Zn Zn1_a 0.31520(14) 1.1467(5) 0.7127(2) 0.0380(10) Uani d 0.595(4) A 1
I I1_a 0.24911(9) 1.2203(2) 0.68216(12) 0.0521(7) Uani d 0.595(4) A 1
I I2_a 0.35704(11) 1.1871(2) 0.78856(12) 0.0644(8) Uani d 0.595(4) A 1
Zn Zn1A_b 0.3267(2) 1.1432(8) 0.7223(3) 0.0380(10) Uani d 0.405(4) A 2
I I1A_b 0.26206(13) 1.2287(3) 0.69690(17) 0.0521(7) Uani d 0.405(4) A 2
I I2A_b 0.37262(15) 1.1702(4) 0.79693(19) 0.0644(8) Uani d 0.405(4) A 2
Zn Zn2_a 0.6246(2) 0.8994(5) 0.5593(3) 0.0494(8) Uani d 0.725(13) B 1
I I3_a 0.61381(15) 0.75222(19) 0.59602(14) 0.0667(9) Uani d 0.725(13) B 1
I I4_a 0.64923(9) 0.9195(4) 0.48833(15) 0.0674(10) Uani d 0.725(13) B 1
Zn Zn2A_b 0.6215(6) 0.8898(13) 0.5659(7) 0.0494(8) Uani d 0.275(13) B 2
I I3A_b 0.6031(3) 0.7506(6) 0.6033(4) 0.0667(9) Uani d 0.275(13) B 2
I I4A_b 0.6487(3) 0.8906(7) 0.4972(3) 0.0674(10) Uani d 0.275(13) B 2
Zn Zn3_a 0.42905(6) 1.61541(12) 0.39990(6) 0.0342(4) Uani d 0.873(5) C 1
I I5_a 0.39564(7) 1.73902(7) 0.43378(4) 0.0595(5) Uani d 0.873(5) C 1
I I6_a 0.48766(6) 1.63123(12) 0.36464(4) 0.0551(5) Uani d 0.873(5) C 1
Zn Zn3A_b 0.4175(5) 1.6203(11) 0.4059(5) 0.0342(4) Uani d 0.127(5) C 2
I I5A_b 0.3782(5) 1.7326(6) 0.4381(3) 0.0595(5) Uani d 0.127(5) C 2
I I6A_b 0.4738(4) 1.6558(8) 0.3695(3) 0.0551(5) Uani d 0.127(5) C 2
C C37_a 0.3318(5) 0.5140(11) 0.5869(5) 0.066(5) Uani d 0.813(11) D 1
C C38_a 0.3235(6) 0.5550(13) 0.5438(6) 0.076(5) Uani d 0.813(11) D 1
H H38_a 0.2994 0.5528 0.5222 0.091 Uiso calc 0.813(11) D 1
C C39_a 0.3572(7) 0.5982(15) 0.5397(7) 0.091(7) Uani d 0.813(11) D 1
H H39_a 0.3594 0.6328 0.5145 0.109 Uiso calc 0.813(11) D 1
C C40_a 0.3893(6) 0.5846(13) 0.5785(7) 0.084(6) Uani d 0.813(11) D 1
C C41_a 0.3731(5) 0.5326(10) 0.6081(6) 0.062(4) Uani d 0.813(11) D 1
C C42_a 0.3942(5) 0.5059(10) 0.6502(6) 0.060(4) Uani d 0.813(11) D 1
H H42_a 0.4213 0.5215 0.6562 0.072 Uiso calc 0.813(11) D 1
C C43_a 0.3831(5) 0.4607(10) 0.6848(5) 0.058(4) Uani d 0.813(11) D 1
C C44_a 0.3453(4) 0.4294(9) 0.6820(5) 0.048(3) Uani d 0.813(11) D 1
H H44_a 0.3415 0.4008 0.7082 0.057 Uiso calc 0.813(11) D 1
C C45_a 0.3114(4) 0.4323(9) 0.6471(5) 0.048(3) Uani d 0.813(11) D 1
H H45_a 0.2891 0.4049 0.6544 0.057 Uiso calc 0.813(11) D 1
C C46_a 0.3043(5) 0.4665(11) 0.6053(5) 0.063(4) Uani d 0.813(11) D 1
C C47_a 0.2641(5) 0.4549(16) 0.5733(6) 0.079(6) Uani d 0.813(11) D 1
H H47A_a 0.2540 0.5134 0.5618 0.119 Uiso calc 0.813(11) D 1
H H47B_a 0.2457 0.4274 0.5891 0.119 Uiso calc 0.813(11) D 1
H H47C_a 0.2669 0.4165 0.5484 0.119 Uiso calc 0.813(11) D 1
C C48_a 0.4123(5) 0.4395(12) 0.7268(6) 0.066(4) Uani d 0.813(11) D 1
H H48_a 0.3969 0.4245 0.7495 0.079 Uiso calc 0.813(11) D 1
C C49_a 0.4392(7) 0.5234(14) 0.7458(7) 0.090(6) Uani d 0.813(11) D 1
H H49A_a 0.4606 0.5288 0.7302 0.135 Uiso calc 0.813(11) D 1
H H49B_a 0.4501 0.5151 0.7777 0.135 Uiso calc 0.813(11) D 1
H H49C_a 0.4232 0.5779 0.7412 0.135 Uiso calc 0.813(11) D 1
C C50_a 0.4357(6) 0.3556(14) 0.7209(6) 0.080(5) Uani d 0.813(11) D 1
H H50A_a 0.4176 0.3081 0.7076 0.120 Uiso calc 0.813(11) D 1
H H50B_a 0.4510 0.3360 0.7499 0.120 Uiso calc 0.813(11) D 1
H H50C_a 0.4535 0.3691 0.7013 0.120 Uiso calc 0.813(11) D 1
C C51_a 0.4316(7) 0.6233(19) 0.5863(12) 0.132(12) Uani d 0.813(11) D 1
H H51A_a 0.4343 0.6577 0.5601 0.199 Uiso calc 0.813(11) D 1
H H51B_a 0.4507 0.5743 0.5912 0.199 Uiso calc 0.813(11) D 1
H H51C_a 0.4364 0.6624 0.6124 0.199 Uiso calc 0.813(11) D 1
Cl Cl1_a 0.7611(2) 0.5965(8) 0.5658(4) 0.090(3) Uani d 0.522(10) E 1
Cl Cl2_a 0.6893(2) 0.5217(6) 0.5831(4) 0.086(3) Uani d 0.522(10) E 1
Cl Cl3_a 0.6844(3) 0.6640(7) 0.5174(4) 0.108(4) Uani d 0.522(10) E 1
C C52_a 0.7118(4) 0.6183(16) 0.5679(8) 0.097(12) Uani d 0.522(10) E 1
H H52_a 0.7122 0.6638 0.5917 0.116 Uiso calc 0.522(10) E 1
C C53_b 0.2665(9) 0.616(2) 0.4344(13) 0.099(8) Uani d 0.448(14) F 2
C C54_b 0.3045(9) 0.581(2) 0.4341(17) 0.113(12) Uani d 0.448(14) F 2
H H54_b 0.3284 0.6136 0.4383 0.136 Uiso calc 0.448(14) F 2
C C55_b 0.2994(12) 0.491(3) 0.426(2) 0.108(13) Uani d 0.448(14) F 2
H H55_b 0.3183 0.4535 0.4179 0.130 Uiso calc 0.448(14) F 2
C C56_b 0.2611(10) 0.460(2) 0.4329(15) 0.106(10) Uani d 0.448(14) F 2
C C57_b 0.2397(8) 0.539(2) 0.4337(14) 0.104(9) Uani d 0.448(14) F 2
C C58_b 0.1985(9) 0.547(3) 0.4210(17) 0.121(13) Uani d 0.448(14) F 2
H H58_b 0.1850 0.4912 0.4169 0.146 Uiso calc 0.448(14) F 2
C C59_b 0.1744(8) 0.621(3) 0.4134(15) 0.125(10) Uani d 0.448(14) F 2
C C60_b 0.1868(11) 0.710(3) 0.413(3) 0.17(2) Uani d 0.448(14) F 2
H H60_b 0.1665 0.7506 0.3998 0.204 Uiso calc 0.448(14) F 2
C C61_b 0.2243(10) 0.751(2) 0.4278(19) 0.132(15) Uani d 0.448(14) F 2
H H61_b 0.2250 0.8146 0.4295 0.159 Uiso calc 0.448(14) F 2
C C62_b 0.2592(9) 0.7070(19) 0.4401(9) 0.087(7) Uani d 0.448(14) F 2
C C63_b 0.2884(14) 0.780(3) 0.459(2) 0.140(18) Uani d 0.448(14) F 2
H H63A_b 0.2790 0.8373 0.4445 0.210 Uiso calc 0.448(14) F 2
H H63B_b 0.3140 0.7660 0.4521 0.210 Uiso calc 0.448(14) F 2
H H63C_b 0.2911 0.7848 0.4908 0.210 Uiso calc 0.448(14) F 2
C C64_b 0.1320(10) 0.595(3) 0.4050(12) 0.119(10) Uani d 0.448(14) F 2
H H64_b 0.1305 0.5281 0.4067 0.143 Uiso calc 0.448(14) F 2
C C65_b 0.1105(13) 0.637(4) 0.4412(15) 0.087(14) Uani d 0.448(14) F 2
H H65A_b 0.1303 0.6614 0.4660 0.130 Uiso calc 0.448(14) F 2
H H65B_b 0.0957 0.5898 0.4525 0.130 Uiso calc 0.448(14) F 2
H H65C_b 0.0926 0.6840 0.4274 0.130 Uiso calc 0.448(14) F 2
C C66_b 0.1116(11) 0.624(4) 0.3576(12) 0.115(13) Uani d 0.448(14) F 2
H H66A_b 0.1178 0.6870 0.3533 0.173 Uiso calc 0.448(14) F 2
H H66B_b 0.0832 0.6173 0.3534 0.173 Uiso calc 0.448(14) F 2
H H66C_b 0.1210 0.5872 0.3358 0.173 Uiso calc 0.448(14) F 2
C C67_b 0.2491(15) 0.362(3) 0.440(2) 0.107(15) Uani d 0.448(14) F 2
H H67A_b 0.2530 0.3255 0.4148 0.160 Uiso calc 0.448(14) F 2
H H67B_b 0.2213 0.3604 0.4412 0.160 Uiso calc 0.448(14) F 2
H H67C_b 0.2653 0.3391 0.4676 0.160 Uiso calc 0.448(14) F 2
Cl Cl4_a 0.5591(7) 0.0908(13) 0.3519(8) 0.099(9) Uani d 0.178(9) G 1
Cl Cl5_a 0.6022(8) 0.1585(19) 0.4363(6) 0.065(7) Uani d 0.178(9) G 1
Cl Cl6_a 0.6465(7) 0.0691(19) 0.3785(7) 0.096(9) Uani d 0.178(9) G 1
C C68_a 0.6014(6) 0.077(3) 0.3950(9) 0.057(14) Uani d 0.178(9) G 1
H H68_a 0.5979 0.0185 0.4093 0.069 Uiso calc 0.178(9) G 1

loop_
_atom_site_aniso_label
_atom_site_aniso_U_11
_atom_site_aniso_U_22
_atom_site_aniso_U_33
_atom_site_aniso_U_12
_atom_site_aniso_U_13
_atom_site_aniso_U_23
C1 0.042(5) 0.029(5) 0.036(5) 0.001(4) 0.003(4) -0.001(4)
C2 0.038(5) 0.032(5) 0.030(4) 0.004(4) -0.001(4) -0.001(4)
C3 0.030(4) 0.028(4) 0.034(5) 0.004(3) -0.004(4) -0.004(4)
C4 0.053(7) 0.030(5) 0.084(9) -0.006(5) -0.033(6) 0.010(5)
C5 0.058(7) 0.041(6) 0.068(8) -0.013(5) -0.034(6) 0.012(5)
C6 0.031(4) 0.027(4) 0.031(4) 0.006(3) 0.008(4) -0.001(3)
C7 0.033(5) 0.031(5) 0.034(5) 0.010(4) 0.005(4) -0.004(4)
C8 0.030(4) 0.034(5) 0.030(4) 0.006(4) 0.007(3) 0.002(4)
C9 0.065(7) 0.039(6) 0.062(7) 0.020(5) -0.034(6) -0.008(5)
C10 0.073(8) 0.028(5) 0.050(6) 0.017(5) -0.025(6) -0.005(4)
C11 0.034(5) 0.031(4) 0.032(4) 0.010(4) -0.003(4) -0.007(4)
C12 0.038(5) 0.036(5) 0.050(6) 0.002(4) -0.001(4) 0.000(4)
C13 0.039(5) 0.037(5) 0.051(6) 0.001(4) -0.012(5) -0.007(4)
C14 0.056(7) 0.034(5) 0.067(7) -0.011(5) 0.015(6) -0.006(5)
C15 0.052(6) 0.034(5) 0.049(6) 0.001(4) 0.001(5) 0.003(4)
C16 0.037(5) 0.027(4) 0.032(4) 0.003(4) 0.006(4) 0.001(4)
C17 0.043(5) 0.033(5) 0.053(6) 0.006(4) 0.006(5) 0.010(4)
C18 0.061(7) 0.029(5) 0.060(7) 0.011(5) 0.017(6) 0.017(5)
C19 0.053(6) 0.029(5) 0.052(6) 0.001(4) 0.027(5) -0.002(4)
C20 0.039(5) 0.028(4) 0.043(5) 0.002(4) 0.016(4) 0.001(4)
C21 0.039(5) 0.025(4) 0.031(4) 0.000(4) 0.003(4) -0.005(3)
C22 0.050(6) 0.053(6) 0.039(5) 0.007(5) 0.007(5) 0.013(5)
C23 0.057(6) 0.046(6) 0.039(5) -0.002(5) 0.016(5) 0.011(4)
C24 0.026(4) 0.030(4) 0.029(4) -0.001(3) 0.002(3) -0.006(3)
C25 0.025(4) 0.028(4) 0.024(4) -0.001(3) -0.001(3) 0.001(3)
C26 0.029(4) 0.033(5) 0.026(4) 0.003(4) -0.003(3) -0.006(3)
C27 0.067(8) 0.087(10) 0.074(9) 0.048(8) 0.015(7) 0.023(8)
C28 0.069(8) 0.099(11) 0.063(8) 0.052(8) 0.018(7) 0.031(8)
C29 0.028(4) 0.042(5) 0.031(5) 0.004(4) -0.006(4) -0.002(4)
C30 0.034(5) 0.045(6) 0.040(5) 0.005(4) 0.002(4) -0.009(4)
C31 0.037(5) 0.046(6) 0.043(5) 0.009(4) -0.001(4) -0.016(5)
C32 0.039(5) 0.044(6) 0.050(6) 0.008(4) 0.008(4) 0.013(5)
C33 0.037(5) 0.043(5) 0.044(5) 0.006(4) 0.013(4) 0.006(4)
C34 0.027(4) 0.030(4) 0.024(4) -0.004(3) -0.005(3) -0.003(3)
C35 0.030(4) 0.034(5) 0.037(5) -0.003(4) 0.002(4) 0.004(4)
C36 0.032(5) 0.047(5) 0.028(4) -0.009(4) 0.003(4) -0.003(4)
N1 0.050(5) 0.032(4) 0.030(4) 0.007(4) -0.009(3) -0.001(3)
N2 0.030(4) 0.026(4) 0.031(4) 0.005(3) -0.001(3) -0.006(3)
N3 0.036(4) 0.031(4) 0.031(4) 0.008(3) 0.000(3) -0.004(3)
N4 0.030(4) 0.024(4) 0.041(4) 0.002(3) 0.001(3) -0.004(3)
N5 0.034(4) 0.042(5) 0.051(5) 0.017(4) -0.013(4) -0.019(4)
N6 0.056(5) 0.029(4) 0.043(5) 0.003(4) 0.023(4) -0.001(3)
N7 0.054(5) 0.029(4) 0.050(5) -0.004(4) 0.018(4) 0.000(4)
N8 0.029(4) 0.034(4) 0.027(4) 0.001(3) -0.004(3) -0.002(3)
N9 0.028(4) 0.028(4) 0.028(4) 0.002(3) 0.000(3) -0.002(3)
N10 0.028(4) 0.031(4) 0.027(4) 0.001(3) 0.000(3) -0.004(3)
N11 0.040(5) 0.057(6) 0.052(5) 0.016(4) -0.009(4) -0.013(5)
N12 0.033(4) 0.032(4) 0.034(4) -0.006(3) 0.000(3) 0.001(3)
Zn1_a 0.048(3) 0.0248(8) 0.047(3) -0.001(2) 0.023(2) 0.0012(16)
I1_a 0.0556(17) 0.0322(7) 0.080(2) 0.0088(11) 0.0397(13) 0.0122(11)
I2_a 0.095(2) 0.0531(14) 0.0517(14) -0.0208(14) 0.0297(15) -0.0219(10)
Zn1A_b 0.048(3) 0.0248(8) 0.047(3) -0.001(2) 0.023(2) 0.0012(16)
I1A_b 0.0556(17) 0.0322(7) 0.080(2) 0.0088(11) 0.0397(13) 0.0122(11)
I2A_b 0.095(2) 0.0531(14) 0.0517(14) -0.0208(14) 0.0297(15) -0.0219(10)
Zn2_a 0.0315(13) 0.0474(17) 0.058(3) 0.0143(13) -0.0142(10) -0.0241(11)
I3_a 0.0376(17) 0.0439(5) 0.1025(15) 0.0008(9) -0.0191(12) -0.0209(7)
I4_a 0.0420(5) 0.089(2) 0.0638(15) 0.0171(13) -0.0030(8) -0.0401(15)
Zn2A_b 0.0315(13) 0.0474(17) 0.058(3) 0.0143(13) -0.0142(10) -0.0241(11)
I3A_b 0.0376(17) 0.0439(5) 0.1025(15) 0.0008(9) -0.0191(12) -0.0209(7)
I4A_b 0.0420(5) 0.089(2) 0.0638(15) 0.0171(13) -0.0030(8) -0.0401(15)
Zn3_a 0.0405(11) 0.0321(6) 0.0262(7) -0.0135(7) -0.0005(6) 0.0009(5)
I5_a 0.0946(13) 0.0259(4) 0.0547(5) 0.0019(6) 0.0095(6) 0.0006(3)
I6_a 0.0534(9) 0.0814(9) 0.0299(4) -0.0355(7) 0.0081(5) -0.0027(4)
Zn3A_b 0.0405(11) 0.0321(6) 0.0262(7) -0.0135(7) -0.0005(6) 0.0009(5)
I5A_b 0.0946(13) 0.0259(4) 0.0547(5) 0.0019(6) 0.0095(6) 0.0006(3)
I6A_b 0.0534(9) 0.0814(9) 0.0299(4) -0.0355(7) 0.0081(5) -0.0027(4)
C37_a 0.091(12) 0.052(9) 0.066(10) 0.025(8) 0.040(9) 0.002(7)
C38_a 0.093(13) 0.078(12) 0.069(11) 0.022(10) 0.045(10) 0.014(9)
C39_a 0.116(17) 0.093(14) 0.083(14) 0.044(13) 0.064(13) 0.034(11)
C40_a 0.091(14) 0.068(11) 0.111(16) 0.005(10) 0.064(13) 0.011(11)
C41_a 0.074(10) 0.049(8) 0.077(11) 0.006(7) 0.046(9) 0.001(8)
C42_a 0.062(9) 0.051(8) 0.076(11) -0.003(7) 0.033(8) -0.005(8)
C43_a 0.079(10) 0.052(8) 0.051(8) -0.003(7) 0.030(8) -0.015(7)
C44_a 0.059(8) 0.037(7) 0.055(8) -0.003(6) 0.030(7) -0.012(6)
C45_a 0.057(8) 0.034(6) 0.058(8) 0.004(6) 0.023(7) -0.002(6)
C46_a 0.070(10) 0.059(9) 0.071(10) 0.009(8) 0.042(8) -0.008(8)
C47_a 0.059(10) 0.111(16) 0.069(11) 0.022(10) 0.016(8) -0.008(11)
C48_a 0.069(10) 0.070(10) 0.064(10) -0.014(8) 0.026(8) -0.019(8)
C49_a 0.110(16) 0.086(14) 0.067(11) -0.026(12) 0.006(11) -0.034(10)
C50_a 0.088(13) 0.092(14) 0.052(9) -0.003(11) -0.001(9) 0.004(9)
C51_a 0.104(19) 0.104(19) 0.22(4) 0.009(15) 0.09(2) 0.05(2)
Cl1_a 0.046(4) 0.119(8) 0.114(8) -0.008(5) 0.038(5) -0.020(6)
Cl2_a 0.054(4) 0.098(6) 0.110(7) -0.001(4) 0.024(4) 0.018(5)
Cl3_a 0.088(6) 0.091(6) 0.160(10) 0.034(5) 0.059(6) 0.034(6)
C52_a 0.12(3) 0.072(19) 0.13(3) -0.016(18) 0.10(3) -0.009(19)
C53_b 0.094(12) 0.140(14) 0.07(2) 0.004(9) 0.033(12) -0.015(10)
C54_b 0.092(12) 0.138(16) 0.12(3) -0.001(10) 0.038(13) -0.034(14)
C55_b 0.082(14) 0.140(16) 0.10(3) -0.003(10) 0.023(16) -0.034(14)
C56_b 0.084(13) 0.139(15) 0.10(3) 0.002(10) 0.020(14) -0.018(11)
C57_b 0.090(11) 0.140(15) 0.09(2) 0.007(9) 0.029(10) -0.009(11)
C58_b 0.094(11) 0.146(18) 0.13(3) 0.010(10) 0.030(11) -0.025(16)
C59_b 0.100(12) 0.148(17) 0.13(2) 0.015(10) 0.026(11) -0.025(15)
C60_b 0.114(15) 0.150(18) 0.24(6) 0.011(11) 0.032(16) -0.023(17)
C61_b 0.112(13) 0.145(17) 0.14(4) 0.012(11) 0.039(13) -0.023(15)
C62_b 0.105(13) 0.136(14) 0.040(13) 0.006(9) 0.056(11) -0.005(10)
C63_b 0.111(18) 0.144(19) 0.17(5) 0.007(14) 0.035(19) -0.03(2)
C64_b 0.101(12) 0.13(2) 0.12(2) 0.018(11) 0.028(11) -0.029(16)
C65_b 0.09(2) 0.06(3) 0.11(2) 0.016(18) 0.026(16) -0.001(19)
C66_b 0.094(18) 0.13(3) 0.12(2) 0.002(18) 0.025(13) -0.018(16)
C67_b 0.05(2) 0.140(16) 0.12(4) 0.004(13) 0.00(2) -0.009(15)
Cl4_a 0.119(15) 0.044(10) 0.103(16) 0.000(11) -0.040(14) 0.025(10)
Cl5_a 0.105(17) 0.049(13) 0.046(9) 0.038(11) 0.030(9) 0.005(7)
Cl6_a 0.115(15) 0.12(2) 0.070(13) 0.019(15) 0.065(12) -0.011(13)
C68_a 0.070(19) 0.08(4) 0.02(2) -0.01(3) 0.012(12) -0.01(2)

loop_
_atom_type_symbol
_atom_type_description
_atom_type_scat_dispersion_real
_atom_type_scat_dispersion_imag
_atom_type_scat_source
C C 0.0000 0.0010 'International Tables Vol C Tables 4.2.6.8 and 6.1.1.4'
H H 0.0000 0.0000 'International Tables Vol C Tables 4.2.6.8 and 6.1.1.4'
Cl Cl 0.0550 0.0530 'International Tables Vol C Tables 4.2.6.8 and 6.1.1.4'
I I -1.9020 0.6860 'International Tables Vol C Tables 4.2.6.8 and 6.1.1.4'
N N 0.0010 0.0010 'International Tables Vol C Tables 4.2.6.8 and 6.1.1.4'
Zn Zn 0.2600 0.5370 'International Tables Vol C Tables 4.2.6.8 and 6.1.1.4'

loop_
_geom_angle_atom_site_label_1
_geom_angle_atom_site_label_2
_geom_angle_atom_site_label_3
_geom_angle_site_symmetry_1
_geom_angle_site_symmetry_3
_geom_angle
C2 C1 H1 . . 118.9
N1 C1 H1 . . 118.9
N1 C1 C2 . . 122.2(9)
C1 C2 H2 . . 120.4
C3 C2 C1 . . 119.2(9)
C3 C2 H2 . . 120.4
C2 C3 C6 . . 122.1(8)
C4 C3 C2 . . 117.8(9)
C4 C3 C6 . . 120.1(9)
C3 C4 H4 . . 120.5
C5 C4 C3 . . 119.1(10)
C5 C4 H4 . . 120.5
C4 C5 H5 . . 118.6
N1 C5 C4 . . 122.8(10)
N1 C5 H5 . . 118.6
N2 C6 C3 . . 117.8(8)
N2 C6 N4 . . 125.3(8)
N4 C6 C3 . . 116.8(8)
N2 C7 C11 . . 117.1(8)
N2 C7 N3 . . 126.2(9)
N3 C7 C11 . . 116.7(8)
N3 C8 C16 . . 118.0(8)
N4 C8 C16 . . 116.6(8)
N4 C8 N3 . . 125.4(8)
C10 C9 H9 . . 118.0
N5 C9 H9 . . 118.0
N5 C9 C10 . . 124.0(10)
C9 C10 H10 . . 120.5
C9 C10 C11 . . 119.1(10)
C11 C10 H10 . . 120.5
C10 C11 C7 . . 123.3(9)
C12 C11 C7 . . 119.4(8)
C12 C11 C10 . . 117.3(9)
C11 C12 H12 . . 120.8
C11 C12 C13 . . 118.4(9)
C13 C12 H12 . . 120.8
C12 C13 H13 . . 118.6
N5 C13 C12 . . 122.9(10)
N5 C13 H13 . . 118.6
C15 C14 H14 . . 118.5
N6 C14 H14 . . 118.5
N6 C14 C15 . . 123.0(11)
C14 C15 H15 . . 120.6
C16 C15 C14 . . 118.8(10)
C16 C15 H15 . . 120.6
C15 C16 C8 . . 118.9(8)
C15 C16 C17 . . 118.4(9)
C17 C16 C8 . . 122.5(9)
C16 C17 H17 . . 121.1
C16 C17 C18 . . 117.7(10)
C18 C17 H17 . . 121.1
C17 C18 H18 . . 117.8
N6 C18 C17 . . 124.4(10)
N6 C18 H18 . . 117.8
C20 C19 H19 . . 118.9
N7 C19 H19 . . 118.9
N7 C19 C20 . . 122.1(10)
C19 C20 H20 . . 120.3
C19 C20 C21 . . 119.3(9)
C21 C20 H20 . . 120.3
C20 C21 C22 . . 117.4(9)
C20 C21 C24 . . 120.8(8)
C22 C21 C24 . . 121.7(9)
C21 C22 H22 . . 120.4
C23 C22 C21 . . 119.3(10)
C23 C22 H22 . . 120.4
C22 C23 H23 . . 118.0
C22 C23 N7 . . 124.1(10)
N7 C23 H23 . . 118.0
N8 C24 C21 . . 116.2(8)
N9 C24 C21 . . 117.6(8)
N9 C24 N8 . . 126.2(8)
N9 C25 C34 . . 118.2(7)
N10 C25 C34 . . 117.3(8)
N10 C25 N9 . . 124.5(8)
N8 C26 C29 . . 117.2(8)
N10 C26 C29 . . 117.4(8)
N10 C26 N8 . . 125.4(8)
C28 C27 H27 . . 119.0
N11 C27 H27 . . 119.0
N11 C27 C28 . . 122.0(13)
C27 C28 H28 . . 120.8
C27 C28 C29 . . 118.4(13)
C29 C28 H28 . . 120.8
C28 C29 C26 . . 120.0(10)
C30 C29 C26 . . 121.5(9)
C30 C29 C28 . . 118.5(10)
C29 C30 H30 . . 120.3
C29 C30 C31 . . 119.5(10)
C31 C30 H30 . . 120.3
C30 C31 H31 . . 118.9
N11 C31 C30 . . 122.3(10)
N11 C31 H31 . . 118.9
C33 C32 H32 . . 119.1
N12 C32 H32 . . 119.1
N12 C32 C33 . . 121.7(9)
C32 C33 H33 . . 120.0
C34 C33 C32 . . 120.0(9)
C34 C33 H33 . . 120.0
C33 C34 C25 . . 121.1(8)
C33 C34 C35 . . 118.9(8)
C35 C34 C25 . . 120.1(8)
C34 C35 H35 . . 120.9
C36 C35 C34 . . 118.2(9)
C36 C35 H35 . . 120.9
C35 C36 H36 . . 118.3
N12 C36 C35 . . 123.5(9)
N12 C36 H36 . . 118.3
C1 N1 Zn3_a . 6_576 124.0(7)
C1 N1 Zn3A_b . 6_576 115.8(8)
C5 N1 C1 . . 118.9(8)
C5 N1 Zn3_a . 6_576 116.6(7)
C5 N1 Zn3A_b . 6_576 125.1(8)
C7 N2 C6 . . 114.9(8)
C7 N3 C8 . . 113.6(8)
C8 N4 C6 . . 114.2(8)
C9 N5 Zn2_a . 3_445 118.7(7)
C9 N5 Zn2A_b . 3_445 124.8(8)
C13 N5 C9 . . 118.3(9)
C13 N5 Zn2_a . 3_445 122.5(7)
C13 N5 Zn2A_b . 3_445 116.9(8)
C14 N6 Zn1_a . . 123.8(8)
C14 N6 Zn1A_b . . 111.7(7)
C18 N6 C14 . . 117.6(9)
C18 N6 Zn1_a . . 118.4(7)
C18 N6 Zn1A_b . . 130.6(7)
C19 N7 C23 . . 117.7(9)
C19 N7 Zn1_a . . 117.9(7)
C19 N7 Zn1A_b . . 128.0(8)
C23 N7 Zn1_a . . 124.4(7)
C23 N7 Zn1A_b . . 113.7(7)
C24 N8 C26 . . 113.9(8)
C24 N9 C25 . . 114.6(7)
C26 N10 C25 . . 115.2(8)
C27 N11 Zn2_a . . 120.3(8)
C27 N11 Zn2A_b . . 112.7(9)
C31 N11 C27 . . 119.0(9)
C31 N11 Zn2_a . . 120.6(8)
C31 N11 Zn2A_b . . 128.3(9)
C32 N12 Zn3_a . . 119.6(6)
C32 N12 Zn3A_b . . 106.2(8)
C36 N12 C32 . . 117.7(8)
C36 N12 Zn3_a . . 122.4(6)
C36 N12 Zn3A_b . . 135.6(8)
N6 Zn1_a N7 . . 101.0(4)
N6 Zn1_a I1_a . . 111.6(3)
N6 Zn1_a I2_a . . 104.9(3)
N7 Zn1_a I1_a . . 113.0(4)
N7 Zn1_a I2_a . . 102.2(3)
I2_a Zn1_a I1_a . . 121.8(3)
N6 Zn1A_b I1A_b . . 104.2(4)
N6 Zn1A_b I2A_b . . 111.7(5)
N7 Zn1A_b N6 . . 101.8(6)
N7 Zn1A_b I1A_b . . 103.3(5)
N7 Zn1A_b I2A_b . . 111.2(5)
I2A_b Zn1A_b I1A_b . . 122.4(5)
N5 Zn2_a N11 3 . 100.9(5)
N5 Zn2_a I3_a 3 . 103.6(4)
N5 Zn2_a I4_a 3 . 106.7(4)
N11 Zn2_a I3_a . . 107.3(4)
N11 Zn2_a I4_a . . 108.7(4)
I4_a Zn2_a I3_a . . 126.7(3)
N5 Zn2A_b I3A_b 3 . 112.4(9)
N5 Zn2A_b I4A_b 3 . 101.0(8)
N11 Zn2A_b N5 . 3 100.6(10)
N11 Zn2A_b I3A_b . . 108.1(8)
N11 Zn2A_b I4A_b . . 107.3(8)
I4A_b Zn2A_b I3A_b . . 124.8(9)
N1 Zn3_a I5_a 6_575 . 107.8(3)
N1 Zn3_a I6_a 6_575 . 106.4(3)
N12 Zn3_a N1 . 6_575 96.7(3)
N12 Zn3_a I5_a . . 105.8(2)
N12 Zn3_a I6_a . . 109.2(2)
I6_a Zn3_a I5_a . . 126.78(8)
N1 Zn3A_b N12 6_575 . 98.1(7)
N1 Zn3A_b I5A_b 6_575 . 114.8(7)
N1 Zn3A_b I6A_b 6_575 . 95.8(6)
N12 Zn3A_b I5A_b . . 115.7(7)
N12 Zn3A_b I6A_b . . 102.0(7)
I5A_b Zn3A_b I6A_b . . 125.6(7)
C38_a C37_a C41_a . . 107.8(15)
C46_a C37_a C38_a . . 125.0(18)
C46_a C37_a C41_a . . 127.1(15)
C37_a C38_a H38_a . . 126.7
C39_a C38_a C37_a . . 106.6(18)
C39_a C38_a H38_a . . 126.7
C38_a C39_a H39_a . . 123.9
C38_a C39_a C40_a . . 112.1(16)
C40_a C39_a H39_a . . 123.9
C39_a C40_a C51_a . . 127.1(19)
C41_a C40_a C39_a . . 105.2(17)
C41_a C40_a C51_a . . 128(2)
C40_a C41_a C37_a . . 108.2(16)
C42_a C41_a C37_a . . 128.2(14)
C42_a C41_a C40_a . . 123.6(17)
C41_a C42_a H42_a . . 113.9
C43_a C42_a C41_a . . 132.2(16)
C43_a C42_a H42_a . . 113.9
C42_a C43_a C48_a . . 121.0(15)
C44_a C43_a C42_a . . 122.8(15)
C44_a C43_a C48_a . . 116.1(13)
C43_a C44_a H44_a . . 114.2
C43_a C44_a C45_a . . 131.6(14)
C45_a C44_a H44_a . . 114.2
C44_a C45_a H45_a . . 113.6
C46_a C45_a C44_a . . 132.7(14)
C46_a C45_a H45_a . . 113.6
C37_a C46_a C47_a . . 113.8(15)
C45_a C46_a C37_a . . 125.2(16)
C45_a C46_a C47_a . . 121.0(15)
C46_a C47_a H47A_a . . 109.5
C46_a C47_a H47B_a . . 109.5
C46_a C47_a H47C_a . . 109.5
H47A_a C47_a H47B_a . . 109.5
H47A_a C47_a H47C_a . . 109.5
H47B_a C47_a H47C_a . . 109.5
C43_a C48_a H48_a . . 106.5
C43_a C48_a C49_a . . 112.5(15)
C43_a C48_a C50_a . . 110.6(13)
C49_a C48_a H48_a . . 106.5
C50_a C48_a H48_a . . 106.5
C50_a C48_a C49_a . . 113.8(16)
C48_a C49_a H49A_a . . 109.5
C48_a C49_a H49B_a . . 109.5
C48_a C49_a H49C_a . . 109.5
H49A_a C49_a H49B_a . . 109.5
H49A_a C49_a H49C_a . . 109.5
H49B_a C49_a H49C_a . . 109.5
C48_a C50_a H50A_a . . 109.5
C48_a C50_a H50B_a . . 109.5
C48_a C50_a H50C_a . . 109.5
H50A_a C50_a H50B_a . . 109.5
H50A_a C50_a H50C_a . . 109.5
H50B_a C50_a H50C_a . . 109.5
C40_a C51_a H51A_a . . 109.5
C40_a C51_a H51B_a . . 109.5
C40_a C51_a H51C_a . . 109.5
H51A_a C51_a H51B_a . . 109.5
H51A_a C51_a H51C_a . . 109.5
H51B_a C51_a H51C_a . . 109.5
Cl1_a C52_a Cl3_a . . 112.3(12)
Cl1_a C52_a H52_a . . 107.3
Cl2_a C52_a Cl1_a . . 110.8(11)
Cl2_a C52_a Cl3_a . . 111.4(12)
Cl2_a C52_a H52_a . . 107.3
Cl3_a C52_a H52_a . . 107.3
C54_b C53_b C57_b . . 108(2)
C62_b C53_b C54_b . . 123(3)
C62_b C53_b C57_b . . 128(2)
C53_b C54_b H54_b . . 127.1
C55_b C54_b C53_b . . 106(2)
C55_b C54_b H54_b . . 127.1
C54_b C55_b H55_b . . 124.1
C54_b C55_b C56_b . . 112(2)
C56_b C55_b H55_b . . 124.1
C55_b C56_b C67_b . . 127(3)
C57_b C56_b C55_b . . 104(2)
C57_b C56_b C67_b . . 129(3)
C56_b C57_b C53_b . . 108(2)
C56_b C57_b C58_b . . 125(3)
C58_b C57_b C53_b . . 123(2)
C57_b C58_b H58_b . . 114.6
C59_b C58_b C57_b . . 131(3)
C59_b C58_b H58_b . . 114.6
C58_b C59_b C60_b . . 126(3)
C58_b C59_b C64_b . . 111(3)
C60_b C59_b C64_b . . 123(3)
C59_b C60_b H60_b . . 114.0
C59_b C60_b C61_b . . 132(3)
C61_b C60_b H60_b . . 114.0
C60_b C61_b H61_b . . 117.3
C62_b C61_b C60_b . . 125(3)
C62_b C61_b H61_b . . 117.3
C53_b C62_b C63_b . . 128(3)
C61_b C62_b C53_b . . 128(3)
C61_b C62_b C63_b . . 104(3)
C62_b C63_b H63A_b . . 109.5
C62_b C63_b H63B_b . . 109.5
C62_b C63_b H63C_b . . 109.5
H63A_b C63_b H63B_b . . 109.5
H63A_b C63_b H63C_b . . 109.5
H63B_b C63_b H63C_b . . 109.5
C59_b C64_b H64_b . . 108.4
C59_b C64_b C65_b . . 112(2)
C59_b C64_b C66_b . . 108(2)
C65_b C64_b H64_b . . 108.4
C66_b C64_b H64_b . . 108.4
C66_b C64_b C65_b . . 111(3)
C64_b C65_b H65A_b . . 109.5
C64_b C65_b H65B_b . . 109.5
C64_b C65_b H65C_b . . 109.5
H65A_b C65_b H65B_b . . 109.5
H65A_b C65_b H65C_b . . 109.5
H65B_b C65_b H65C_b . . 109.5
C64_b C66_b H66A_b . . 109.5
C64_b C66_b H66B_b . . 109.5
C64_b C66_b H66C_b . . 109.5
H66A_b C66_b H66B_b . . 109.5
H66A_b C66_b H66C_b . . 109.5
H66B_b C66_b H66C_b . . 109.5
C56_b C67_b H67A_b . . 109.5
C56_b C67_b H67B_b . . 109.5
C56_b C67_b H67C_b . . 109.5
H67A_b C67_b H67B_b . . 109.5
H67A_b C67_b H67C_b . . 109.5
H67B_b C67_b H67C_b . . 109.5
Cl4_a C68_a Cl6_a . . 116(2)
Cl4_a C68_a H68_a . . 105.8
Cl5_a C68_a Cl4_a . . 109.8(19)
Cl5_a C68_a Cl6_a . . 112.4(18)
Cl5_a C68_a H68_a . . 105.8
Cl6_a C68_a H68_a . . 105.8

loop_
_geom_bond_atom_site_label_1
_geom_bond_atom_site_label_2
_geom_bond_site_symmetry_2
_geom_bond_distance
C1 H1 . 0.9500
C1 C2 . 1.387(13)
C1 N1 . 1.326(13)
C2 H2 . 0.9500
C2 C3 . 1.387(13)
C3 C4 . 1.385(14)
C3 C6 . 1.480(12)
C4 H4 . 0.9500
C4 C5 . 1.380(15)
C5 H5 . 0.9500
C5 N1 . 1.319(14)
C6 N2 . 1.323(12)
C6 N4 . 1.345(12)
C7 C11 . 1.484(13)
C7 N2 . 1.317(12)
C7 N3 . 1.332(12)
C8 C16 . 1.483(13)
C8 N3 . 1.350(12)
C8 N4 . 1.326(12)
C9 H9 . 0.9500
C9 C10 . 1.352(16)
C9 N5 . 1.322(16)
C10 H10 . 0.9500
C10 C11 . 1.395(14)
C11 C12 . 1.394(14)
C12 H12 . 0.9500
C12 C13 . 1.397(14)
C13 H13 . 0.9500
C13 N5 . 1.307(14)
C14 H14 . 0.9500
C14 C15 . 1.390(15)
C14 N6 . 1.330(15)
C15 H15 . 0.9500
C15 C16 . 1.382(14)
C16 C17 . 1.389(13)
C17 H17 . 0.9500
C17 C18 . 1.391(15)
C18 H18 . 0.9500
C18 N6 . 1.310(15)
C19 H19 . 0.9500
C19 C20 . 1.381(14)
C19 N7 . 1.327(14)
C20 H20 . 0.9500
C20 C21 . 1.387(13)
C21 C22 . 1.389(14)
C21 C24 . 1.492(13)
C22 H22 . 0.9500
C22 C23 . 1.337(16)
C23 H23 . 0.9500
C23 N7 . 1.338(15)
C24 N8 . 1.335(12)
C24 N9 . 1.329(12)
C25 C34 . 1.476(12)
C25 N9 . 1.344(11)
C25 N10 . 1.336(11)
C26 C29 . 1.475(13)
C26 N8 . 1.342(12)
C26 N10 . 1.332(12)
C27 H27 . 0.9500
C27 C28 . 1.378(18)
C27 N11 . 1.351(18)
C28 H28 . 0.9500
C28 C29 . 1.404(16)
C29 C30 . 1.378(14)
C30 H30 . 0.9500
C30 C31 . 1.379(14)
C31 H31 . 0.9500
C31 N11 . 1.323(15)
C32 H32 . 0.9500
C32 C33 . 1.376(14)
C32 N12 . 1.349(13)
C33 H33 . 0.9500
C33 C34 . 1.359(13)
C34 C35 . 1.394(13)
C35 H35 . 0.9500
C35 C36 . 1.367(14)
C36 H36 . 0.9500
C36 N12 . 1.337(13)
N1 Zn3_a 6_576 2.086(8)
N1 Zn3A_b 6_576 2.044(17)
N5 Zn2_a 3_445 2.072(13)
N5 Zn2A_b 3_445 2.10(3)
N6 Zn1_a . 2.079(11)
N6 Zn1A_b . 2.098(14)
N7 Zn1_a . 2.084(11)
N7 Zn1A_b . 2.040(15)
N11 Zn2_a . 2.080(10)
N11 Zn2A_b . 2.065(16)
N12 Zn3_a . 2.082(8)
N12 Zn3A_b . 2.080(18)
Zn1_a I1_a . 2.543(5)
Zn1_a I2_a . 2.539(6)
Zn1A_b I1A_b . 2.563(9)
Zn1A_b I2A_b . 2.527(10)
Zn2_a N5 3 2.072(13)
Zn2_a I3_a . 2.544(5)
Zn2_a I4_a . 2.541(5)
Zn2A_b N5 3 2.10(3)
Zn2A_b I3A_b . 2.534(14)
Zn2A_b I4A_b . 2.507(14)
Zn3_a N1 6_575 2.086(8)
Zn3_a I5_a . 2.534(2)
Zn3_a I6_a . 2.5337(16)
Zn3A_b N1 6_575 2.044(17)
Zn3A_b I5A_b . 2.514(17)
Zn3A_b I6A_b . 2.528(15)
C37_a C38_a . 1.43(2)
C37_a C41_a . 1.47(2)
C37_a C46_a . 1.41(2)
C38_a H38_a . 0.9500
C38_a C39_a . 1.38(3)
C39_a H39_a . 0.9500
C39_a C40_a . 1.46(3)
C40_a C41_a . 1.41(2)
C40_a C51_a . 1.56(3)
C41_a C42_a . 1.40(2)
C42_a H42_a . 0.9500
C42_a C43_a . 1.39(2)
C43_a C44_a . 1.39(2)
C43_a C48_a . 1.49(2)
C44_a H44_a . 0.9500
C44_a C45_a . 1.41(2)
C45_a H45_a . 0.9500
C45_a C46_a . 1.36(2)
C46_a C47_a . 1.54(2)
C47_a H47A_a . 0.9800
C47_a H47B_a . 0.9800
C47_a H47C_a . 0.9800
C48_a H48_a . 1.0000
C48_a C49_a . 1.60(2)
C48_a C50_a . 1.53(3)
C49_a H49A_a . 0.9800
C49_a H49B_a . 0.9800
C49_a H49C_a . 0.9800
C50_a H50A_a . 0.9800
C50_a H50B_a . 0.9800
C50_a H50C_a . 0.9800
C51_a H51A_a . 0.9800
C51_a H51B_a . 0.9800
C51_a H51C_a . 0.9800
Cl1_a C52_a . 1.766(15)
Cl2_a C52_a . 1.760(16)
Cl3_a C52_a . 1.772(16)
C52_a H52_a . 1.0000
C53_b C54_b . 1.43(3)
C53_b C57_b . 1.48(3)
C53_b C62_b . 1.41(3)
C54_b H54_b . 0.9500
C54_b C55_b . 1.37(3)
C55_b H55_b . 0.9500
C55_b C56_b . 1.47(3)
C56_b C57_b . 1.40(3)
C56_b C67_b . 1.56(4)
C57_b C58_b . 1.41(3)
C58_b H58_b . 0.9500
C58_b C59_b . 1.39(3)
C59_b C60_b . 1.40(3)
C59_b C64_b . 1.50(3)
C60_b H60_b . 0.9500
C60_b C61_b . 1.43(3)
C61_b H61_b . 0.9500
C61_b C62_b . 1.37(3)
C62_b C63_b . 1.52(3)
C63_b H63A_b . 0.9800
C63_b H63B_b . 0.9800
C63_b H63C_b . 0.9800
C64_b H64_b . 1.0000
C64_b C65_b . 1.60(3)
C64_b C66_b . 1.54(3)
C65_b H65A_b . 0.9800
C65_b H65B_b . 0.9800
C65_b H65C_b . 0.9800
C66_b H66A_b . 0.9800
C66_b H66B_b . 0.9800
C66_b H66C_b . 0.9800
C67_b H67A_b . 0.9800
C67_b H67B_b . 0.9800
C67_b H67C_b . 0.9800
Cl4_a C68_a . 1.764(18)
Cl5_a C68_a . 1.760(18)
Cl6_a C68_a . 1.766(18)
C68_a H68_a . 1.0000

loop_
_geom_torsion_atom_site_label_1
_geom_torsion_atom_site_label_2
_geom_torsion_atom_site_label_3
_geom_torsion_atom_site_label_4
_geom_torsion_site_symmetry_4
_geom_torsion
C1 C2 C3 C4 . -0.1(15)
C1 C2 C3 C6 . 179.3(9)
C2 C1 N1 C5 . -1.8(16)
C2 C1 N1 Zn3_a 6_576 -173.5(7)
C2 C1 N1 Zn3A_b 6_576 174.2(9)
C2 C3 C4 C5 . 1(2)
C2 C3 C6 N2 . -5.4(13)
C2 C3 C6 N4 . 172.7(8)
C3 C4 C5 N1 . -2(2)
C3 C6 N2 C7 . -179.8(8)
C3 C6 N4 C8 . -175.8(8)
C4 C3 C6 N2 . 174.1(11)
C4 C3 C6 N4 . -7.9(14)
C4 C5 N1 C1 . 3(2)
C4 C5 N1 Zn3_a 6_576 175.1(12)
C4 C5 N1 Zn3A_b 6_576 -172.8(13)
C6 C3 C4 C5 . -178.4(12)
C7 C11 C12 C13 . -177.0(9)
C8 C16 C17 C18 . 175.5(9)
C9 C10 C11 C7 . 176.6(12)
C9 C10 C11 C12 . -1.6(18)
C10 C9 N5 C13 . 1(2)
C10 C9 N5 Zn2_a 3_445 -170.4(12)
C10 C9 N5 Zn2A_b 3_445 -176.3(12)
C10 C11 C12 C13 . 1.3(15)
C11 C7 N2 C6 . 175.1(8)
C11 C7 N3 C8 . -178.1(8)
C11 C12 C13 N5 . 0.3(17)
C12 C13 N5 C9 . -1.7(18)
C12 C13 N5 Zn2_a 3_445 169.7(9)
C12 C13 N5 Zn2A_b 3_445 176.2(10)
C14 C15 C16 C8 . -175.6(10)
C14 C15 C16 C17 . 0.6(16)
C15 C14 N6 C18 . 3.3(17)
C15 C14 N6 Zn1_a . 178.6(9)
C15 C14 N6 Zn1A_b . -179.4(10)
C15 C16 C17 C18 . -0.6(15)
C16 C8 N3 C7 . -174.6(8)
C16 C8 N4 C6 . 173.1(8)
C16 C17 C18 N6 . 2.0(17)
C17 C18 N6 C14 . -3.3(17)
C17 C18 N6 Zn1_a . -178.9(9)
C17 C18 N6 Zn1A_b . 180.0(9)
C19 C20 C21 C22 . -3.2(14)
C19 C20 C21 C24 . 177.4(9)
C20 C19 N7 C23 . -0.9(15)
C20 C19 N7 Zn1_a . 177.6(8)
C20 C19 N7 Zn1A_b . 168.9(8)
C20 C21 C22 C23 . 2.1(16)
C20 C21 C24 N8 . -163.3(8)
C20 C21 C24 N9 . 15.2(12)
C21 C22 C23 N7 . -0.4(18)
C21 C24 N8 C26 . 176.8(7)
C21 C24 N9 C25 . -179.3(7)
C22 C21 C24 N8 . 17.4(13)
C22 C21 C24 N9 . -164.1(9)
C22 C23 N7 C19 . -0.3(17)
C22 C23 N7 Zn1_a . -178.7(9)
C22 C23 N7 Zn1A_b . -171.6(10)
C24 C21 C22 C23 . -178.5(10)
C25 C34 C35 C36 . 177.8(8)
C26 C29 C30 C31 . 177.4(9)
C27 C28 C29 C26 . -179.0(14)
C27 C28 C29 C30 . 1(2)
C28 C27 N11 C31 . -7(2)
C28 C27 N11 Zn2_a . 169.3(14)
C28 C27 N11 Zn2A_b . 171.9(16)
C28 C29 C30 C31 . -2.7(16)
C29 C26 N8 C24 . 179.7(7)
C29 C26 N10 C25 . -176.9(7)
C29 C30 C31 N11 . -0.4(16)
C30 C31 N11 C27 . 5.2(17)
C30 C31 N11 Zn2_a . -171.1(8)
C30 C31 N11 Zn2A_b . -173.4(12)
C32 C33 C34 C25 . -178.2(9)
C32 C33 C34 C35 . 1.4(15)
C33 C32 N12 C36 . -2.1(15)
C33 C32 N12 Zn3_a . 171.1(8)
C33 C32 N12 Zn3A_b . 171.4(10)
C33 C34 C35 C36 . -1.8(13)
C34 C25 N9 C24 . -176.3(7)
C34 C25 N10 C26 . 176.1(7)
C34 C35 C36 N12 . 0.3(14)
C35 C36 N12 C32 . 1.7(14)
C35 C36 N12 Zn3_a . -171.3(7)
C35 C36 N12 Zn3A_b . -169.4(9)
N1 C1 C2 C3 . 0.5(15)
N2 C6 N4 C8 . 2.1(13)
N2 C7 C11 C10 . -174.8(10)
N2 C7 C11 C12 . 3.4(13)
N2 C7 N3 C8 . 1.2(13)
N3 C7 C11 C10 . 4.5(14)
N3 C7 C11 C12 . -177.3(9)
N3 C7 N2 C6 . -4.1(13)
N3 C8 C16 C15 . 178.4(9)
N3 C8 C16 C17 . 2.4(14)
N3 C8 N4 C6 . -5.5(13)
N4 C6 N2 C7 . 2.3(13)
N4 C8 C16 C15 . -0.4(13)
N4 C8 C16 C17 . -176.4(9)
N4 C8 N3 C7 . 4.1(13)
N5 C9 C10 C11 . 0(2)
N6 C14 C15 C16 . -2.0(18)
N7 C19 C20 C21 . 2.7(15)
N8 C24 N9 C25 . -1.0(12)
N8 C26 C29 C28 . -12.5(15)
N8 C26 C29 C30 . 167.4(9)
N8 C26 N10 C25 . 1.5(12)
N9 C24 N8 C26 . -1.5(12)
N9 C25 C34 C33 . -6.5(12)
N9 C25 C34 C35 . 173.9(8)
N9 C25 N10 C26 . -4.4(12)
N10 C25 C34 C33 . 173.0(8)
N10 C25 C34 C35 . -6.6(11)
N10 C25 N9 C24 . 4.2(12)
N10 C26 C29 C28 . 166.0(11)
N10 C26 C29 C30 . -14.1(13)
N10 C26 N8 C24 . 1.3(12)
N11 C27 C28 C29 . 4(3)
N12 C32 C33 C34 . 0.6(16)
C37_a C38_a C39_a C40_a . 2(2)
C37_a C41_a C42_a C43_a . -5(3)
C38_a C37_a C41_a C40_a . 0.6(18)
C38_a C37_a C41_a C42_a . -179.9(16)
C38_a C37_a C46_a C45_a . -175.7(15)
C38_a C37_a C46_a C47_a . 5(2)
C38_a C39_a C40_a C41_a . -2(2)
C38_a C39_a C40_a C51_a . -179(2)
C39_a C40_a C41_a C37_a . 0.8(19)
C39_a C40_a C41_a C42_a . -178.7(16)
C40_a C41_a C42_a C43_a . 174.9(17)
C41_a C37_a C38_a C39_a . -1.9(19)
C41_a C37_a C46_a C45_a . 3(3)
C41_a C37_a C46_a C47_a . -176.9(15)
C41_a C42_a C43_a C44_a . 2(3)
C41_a C42_a C43_a C48_a . 179.3(16)
C42_a C43_a C44_a C45_a . 1(2)
C42_a C43_a C48_a C49_a . 47(2)
C42_a C43_a C48_a C50_a . -81.3(19)
C43_a C44_a C45_a C46_a . 0(3)
C44_a C43_a C48_a C49_a . -135.6(15)
C44_a C43_a C48_a C50_a . 95.9(16)
C44_a C45_a C46_a C37_a . -3(3)
C44_a C45_a C46_a C47_a . 176.6(15)
C46_a C37_a C38_a C39_a . 176.8(16)
C46_a C37_a C41_a C40_a . -178.0(16)
C46_a C37_a C41_a C42_a . 2(3)
C48_a C43_a C44_a C45_a . -175.9(14)
C51_a C40_a C41_a C37_a . 178(2)
C51_a C40_a C41_a C42_a . -1(3)
C53_b C54_b C55_b C56_b . -15(6)
C53_b C57_b C58_b C59_b . -11(8)
C54_b C53_b C57_b C56_b . 0(5)
C54_b C53_b C57_b C58_b . -161(4)
C54_b C53_b C62_b C61_b . 158(5)
C54_b C53_b C62_b C63_b . -18(6)
C54_b C55_b C56_b C57_b . 15(6)
C54_b C55_b C56_b C67_b . -162(5)
C55_b C56_b C57_b C53_b . -8(5)
C55_b C56_b C57_b C58_b . 152(5)
C56_b C57_b C58_b C59_b . -168(5)
C57_b C53_b C54_b C55_b . 9(5)
C57_b C53_b C62_b C61_b . -30(6)
C57_b C53_b C62_b C63_b . 154(5)
C57_b C58_b C59_b C60_b . 7(10)
C57_b C58_b C59_b C64_b . -174(5)
C58_b C59_b C60_b C61_b . -15(12)
C58_b C59_b C64_b C65_b . 119(4)
C58_b C59_b C64_b C66_b . -118(4)
C59_b C60_b C61_b C62_b . 12(13)
C60_b C59_b C64_b C65_b . -62(6)
C60_b C59_b C64_b C66_b . 61(6)
C60_b C61_b C62_b C53_b . 10(9)
C60_b C61_b C62_b C63_b . -173(6)
C62_b C53_b C54_b C55_b . -178(4)
C62_b C53_b C57_b C56_b . -173(4)
C62_b C53_b C57_b C58_b . 27(7)
C64_b C59_b C60_b C61_b . 166(7)
C67_b C56_b C57_b C53_b . 169(5)
C67_b C56_b C57_b C58_b . -31(8)
